data_4519098
loop_
_publ_author_name
'Simlandy, Amit Kumar'
'Lyu, Mao-Yun'
'Brown, M. Kevin'

_publ_section_title
;
 Catalytic Arylboration of Spirocyclic Cyclobutenes: Rapid Access to
 Highly Substituted Spiro[3.n]alkanes
;
_journal_issue 20
_journal_name_full 'ACS Catalysis'
_journal_page_first 12815
_journal_page_last 12820
_journal_paper_doi 10.1021/acscatal.1c03491
_journal_volume 11
_journal_year 2021
_chemical_formula_moiety 'C32 H35 N O4'
_chemical_formula_sum 'C32 H35 N O4'
_chemical_formula_weight 497.61
_space_group_crystal_system triclinic
_space_group_IT_number 2
_space_group_name_Hall '-P 1'
_space_group_name_H-M_alt 'P -1'
_atom_sites_solution_hydrogens geom
_audit_creation_date 2021-05-03
_audit_creation_method
;
Olex2 1.3
(compiled 2020.11.12 svn.r5f609507 for OlexSys, GUI svn.r6272)
;
_cell_angle_alpha 86.546(10)
_cell_angle_beta 79.404(7)
_cell_angle_gamma 67.694(10)
_cell_formula_units_Z 4
_cell_length_a 10.956(5)
_cell_length_b 11.975(5)
_cell_length_c 22.501(9)
_cell_measurement_reflns_used 9470
_cell_measurement_temperature 153.0
_cell_measurement_theta_max 26.83
_cell_measurement_theta_min 2.23
_cell_volume 2684(2)
_computing_cell_refinement 'SAINT V8.40B (?, 2016)'
_computing_data_reduction 'SAINT V8.40B (?, 2016)'
_computing_molecular_graphics 'Olex2 1.3 (Dolomanov et al., 2009)'
_computing_publication_material 'Olex2 1.3 (Dolomanov et al., 2009)'
_computing_structure_refinement 'XL  (Sheldrick, 2008)'
_diffrn_ambient_temperature 153.0
_diffrn_measured_fraction_theta_full 0.999
_diffrn_measured_fraction_theta_max 0.997
_diffrn_measurement_device_type 'Bruker VENTURE D8'
_diffrn_measurement_method '\f and \w scans'
_diffrn_radiation_type MoK\a
_diffrn_radiation_wavelength 0.71073
_diffrn_reflns_av_R_equivalents 0.0780
_diffrn_reflns_av_unetI/netI 0.0301
_diffrn_reflns_Laue_measured_fraction_full 0.999
_diffrn_reflns_Laue_measured_fraction_max 0.997
_diffrn_reflns_limit_h_max 13
_diffrn_reflns_limit_h_min -13
_diffrn_reflns_limit_k_max 14
_diffrn_reflns_limit_k_min -14
_diffrn_reflns_limit_l_max 28
_diffrn_reflns_limit_l_min -28
_diffrn_reflns_number 135959
_diffrn_reflns_point_group_measured_fraction_full 0.999
_diffrn_reflns_point_group_measured_fraction_max 0.997
_diffrn_reflns_theta_full 25.242
_diffrn_reflns_theta_max 26.397
_diffrn_reflns_theta_min 1.838
_diffrn_source_current 1.4
_diffrn_source_power 0.07
_diffrn_source_voltage 50.0
_diffrn_standards_number 0
_exptl_absorpt_coefficient_mu 0.080
_exptl_absorpt_correction_T_max 0.7454
_exptl_absorpt_correction_T_min 0.7097
_exptl_absorpt_correction_type multi-scan
_exptl_absorpt_process_details 'SADABS-2016/2 (Bruker,2016/2)'
_exptl_crystal_colour colourless
_exptl_crystal_colour_primary colourless
_exptl_crystal_density_diffrn 1.231
_exptl_crystal_description plate
_exptl_crystal_F_000 1064
_exptl_crystal_preparation synthetized
_exptl_crystal_recrystallization_method 'vapor diffusion of hexane into EtOAc'
_exptl_crystal_size_max 0.17
_exptl_crystal_size_mid 0.09
_exptl_crystal_size_min 0.06
_refine_diff_density_max 0.449
_refine_diff_density_min -0.218
_refine_diff_density_rms 0.040
_refine_ls_extinction_method none
_refine_ls_goodness_of_fit_ref 1.032
_refine_ls_hydrogen_treatment constr
_refine_ls_matrix_type full
_refine_ls_number_parameters 673
_refine_ls_number_reflns 10950
_refine_ls_number_restraints 0
_refine_ls_restrained_S_all 1.032
_refine_ls_R_factor_all 0.0672
_refine_ls_R_factor_gt 0.0463
_refine_ls_shift/su_max 0.001
_refine_ls_shift/su_mean 0.000
_refine_ls_structure_factor_coef Fsqd
_refine_ls_weighting_details 'w=1/[\s^2^(Fo^2^)+(0.0488P)^2^+1.1112P] where P=(Fo^2^+2Fc^2^)/3'
_refine_ls_weighting_scheme calc
_refine_ls_wR_factor_gt 0.1089
_refine_ls_wR_factor_ref 0.1215
_reflns_Friedel_coverage 0.000
_reflns_number_gt 8279
_reflns_number_total 10950
_reflns_threshold_expression 'I > 2\s(I)'
_cod_data_source_file cs1c03491_si_003.cif
_cod_data_source_block mo_21122_0m_a
_cod_original_cell_volume 2684.6(19)
_cod_database_code 4519098
_shelx_shelxl_version_number 2018/3
_shelx_space_group_comment
;
The symmetry employed for this shelxl refinement is uniquely defined
by the following loop, which should always be used as a source of
symmetry information in preference to the above space-group names.
They are only intended as comments.
;
_shelx_estimated_absorpt_t_max 0.995
_shelx_estimated_absorpt_t_min 0.986
_olex2_refinement_description
;
1. Fixed Uiso
 At 1.2 times of:
  All C(H) groups, All C(H,H) groups
 At 1.5 times of:
  All C(H,H,H) groups
2.a Ternary CH refined with riding coordinates:
 C13(H13), C12A(H12A), C12(H12), C13A(H13A)
2.b Secondary CH2 refined with riding coordinates:
 C7A(H7AA,H7AB), C6A(H6AA,H6AB), C9A(H9AA,H9AB), C10A(H10A,H10B), C10(H10C,
 H10D), C11A(H11A,H11B), C11(H11C,H11D), C9(H9A,H9B), C7(H7A,H7B), C6(H6A,H6B)
2.c Aromatic/amide H refined with riding coordinates:
 C25(H25), C15A(H15A), C23(H23), C17A(H17A), C22(H22), C26A(H26A), C19A(H19A),
 C26(H26), C31A(H31A), C16A(H16A), C18A(H18A), C25A(H25A), C32(H32), C29A(H29A),
  C22A(H22A), C31(H31), C23A(H23A), C28A(H28A), C32A(H32A), C30(H30),
 C30A(H30A), C28(H28), C15(H15), C16(H16), C29(H29), C17(H17), C19(H19),
 C18(H18)
2.d Idealised Me refined as rotating group:
 C3A(H3AA,H3AB,H3AC), C1(H1A,H1B,H1C), C1A(H1AA,H1AB,H1AC), C3(H3A,H3B,H3C),
 C2(H2A,H2B,H2C), C2A(H2AA,H2AB,H2AC)
;
_olex2_submission_original_sample_id AKS-IV-118
_olex2_submission_special_instructions 'No special instructions were received'

loop_
_space_group_symop_operation_xyz
'x, y, z'
'-x, -y, -z'

loop_
_atom_site_label
_atom_site_type_symbol
_atom_site_fract_x
_atom_site_fract_y
_atom_site_fract_z
_atom_site_U_iso_or_equiv
_atom_site_adp_type
_atom_site_occupancy
_atom_site_site_symmetry_order
_atom_site_calc_flag
_atom_site_refinement_flags_posn
_atom_site_refinement_flags_adp
_atom_site_refinement_flags_occupancy
_atom_site_disorder_assembly
_atom_site_disorder_group
O3A O 0.39504(11) 0.73616(9) 0.57015(5) 0.0268(2) Uani 1 1 d . . . . .
O1A O 0.65799(13) 0.67108(12) 0.88755(5) 0.0374(3) Uani 1 1 d . . . . .
O3 O 0.58001(11) 0.20606(9) 0.67527(5) 0.0282(2) Uani 1 1 d . . . . .
O4A O 0.25722(13) 0.92876(10) 0.56387(6) 0.0376(3) Uani 1 1 d . . . . .
O1 O 0.80697(13) 0.17939(11) 1.00577(5) 0.0373(3) Uani 1 1 d . . . . .
O2A O 0.74486(13) 0.80905(12) 0.84631(6) 0.0416(3) Uani 1 1 d . . . . .
O4 O 0.49628(12) 0.40671(10) 0.66329(6) 0.0357(3) Uani 1 1 d . . . . .
O2 O 0.91404(14) 0.29823(13) 0.95784(6) 0.0438(3) Uani 1 1 d . . . . .
N1A N 0.67503(15) 0.70437(13) 0.78868(6) 0.0335(3) Uani 1 1 d . . . . .
C25 C 0.36938(17) 0.15204(14) 0.55224(8) 0.0298(4) Uani 1 1 d . . . . .
H25 H 0.377782 0.072421 0.543799 0.036 Uiso 1 1 calc R U . . .
N1 N 0.78731(16) 0.23329(14) 0.91065(6) 0.0369(4) Uani 1 1 d . . . . .
C5A C 0.69635(17) 0.73480(15) 0.84165(8) 0.0313(4) Uani 1 1 d . . . . .
C7A C 0.55804(16) 0.84236(14) 0.71484(7) 0.0282(3) Uani 1 1 d . . . . .
H7AA H 0.571842 0.886343 0.677115 0.034 Uiso 1 1 calc R U . . .
H7AB H 0.498644 0.902497 0.746321 0.034 Uiso 1 1 calc R U . . .
C27A C 0.04918(16) 0.69907(14) 0.36988(7) 0.0265(3) Uani 1 1 d . . . . .
C15A C 0.25399(16) 0.66830(14) 0.68793(8) 0.0295(4) Uani 1 1 d . . . . .
H15A H 0.329359 0.615655 0.661497 0.035 Uiso 1 1 calc R U . . .
C21A C 0.24125(16) 0.78404(14) 0.50148(7) 0.0264(3) Uani 1 1 d . . . . .
C23 C 0.27814(18) 0.36399(15) 0.53583(8) 0.0335(4) Uani 1 1 d . . . . .
H23 H 0.223279 0.431684 0.516010 0.040 Uiso 1 1 calc R U . . .
C20 C 0.50210(16) 0.30806(14) 0.65097(7) 0.0270(3) Uani 1 1 d . . . . .
C24 C 0.28780(15) 0.24911(14) 0.52196(7) 0.0254(3) Uani 1 1 d . . . . .
C21 C 0.42794(15) 0.28467(14) 0.60741(7) 0.0256(3) Uani 1 1 d . . . . .
C17A C 0.04359(17) 0.70356(16) 0.75369(8) 0.0345(4) Uani 1 1 d . . . . .
H17A H -0.023278 0.675128 0.773521 0.041 Uiso 1 1 calc R U . . .
C24A C 0.11690(16) 0.72747(14) 0.41513(7) 0.0259(3) Uani 1 1 d . . . . .
C27 C 0.21394(16) 0.23049(14) 0.47659(7) 0.0272(3) Uani 1 1 d . . . . .
C22 C 0.34662(18) 0.38192(15) 0.57784(8) 0.0334(4) Uani 1 1 d . . . . .
H22 H 0.338008 0.461465 0.586575 0.040 Uiso 1 1 calc R U . . .
C6A C 0.69250(17) 0.77463(16) 0.73477(8) 0.0328(4) Uani 1 1 d . . . . .
H6AA H 0.755258 0.720118 0.701774 0.039 Uiso 1 1 calc R U . . .
H6AB H 0.731339 0.832881 0.743582 0.039 Uiso 1 1 calc R U . . .
C13 C 0.59873(17) 0.27375(14) 0.77857(7) 0.0283(3) Uani 1 1 d . . . . .
H13 H 0.597774 0.356786 0.782618 0.034 Uiso 1 1 calc R U . . .
C26A C 0.28440(17) 0.66661(15) 0.48074(7) 0.0309(4) Uani 1 1 d . . . . .
H26A H 0.356203 0.604819 0.495556 0.037 Uiso 1 1 calc R U . . .
C14A C 0.24505(15) 0.78498(14) 0.69832(7) 0.0252(3) Uani 1 1 d . . . . .
C9A C 0.47711(16) 0.68352(14) 0.76117(7) 0.0276(3) Uani 1 1 d . . . . .
H9AA H 0.413224 0.738167 0.793858 0.033 Uiso 1 1 calc R U . . .
H9AB H 0.440574 0.622934 0.753299 0.033 Uiso 1 1 calc R U . . .
C10A C 0.61144(17) 0.61951(15) 0.78177(8) 0.0314(4) Uani 1 1 d . . . . .
H10A H 0.597710 0.579586 0.820857 0.038 Uiso 1 1 calc R U . . .
H10B H 0.671231 0.556371 0.751740 0.038 Uiso 1 1 calc R U . . .
C19A C 0.13037(16) 0.86119(15) 0.73521(7) 0.0289(4) Uani 1 1 d . . . . .
H19A H 0.120069 0.942169 0.741704 0.035 Uiso 1 1 calc R U . . .
C8A C 0.49032(15) 0.75638(13) 0.70403(7) 0.0236(3) Uani 1 1 d . . . . .
C26 C 0.43806(16) 0.16974(14) 0.59423(7) 0.0291(4) Uani 1 1 d . . . . .
H26 H 0.492787 0.102315 0.614247 0.035 Uiso 1 1 calc R U . . .
C31A C 0.0338(2) 0.56087(17) 0.30011(10) 0.0457(5) Uani 1 1 d . . . . .
H31A H 0.067789 0.482253 0.282746 0.055 Uiso 1 1 calc R U . . .
C16A C 0.15467(17) 0.62795(16) 0.71557(8) 0.0338(4) Uani 1 1 d . . . . .
H16A H 0.162950 0.547860 0.708283 0.041 Uiso 1 1 calc R U . . .
C18A C 0.03078(17) 0.82047(16) 0.76265(7) 0.0340(4) Uani 1 1 d . . . . .
H18A H -0.046706 0.873669 0.787780 0.041 Uiso 1 1 calc R U . . .
C25A C 0.22272(17) 0.63931(15) 0.43834(8) 0.0321(4) Uani 1 1 d . . . . .
H25A H 0.253173 0.558224 0.424562 0.039 Uiso 1 1 calc R U . . .
C32 C 0.25857(17) 0.12081(15) 0.44590(7) 0.0312(4) Uani 1 1 d . . . . .
H32 H 0.336918 0.056884 0.454344 0.037 Uiso 1 1 calc R U . . .
C29A C -0.12538(19) 0.76150(17) 0.30830(8) 0.0399(4) Uani 1 1 d . . . . .
H29A H -0.202111 0.822697 0.296658 0.048 Uiso 1 1 calc R U . . .
C12A C 0.44786(15) 0.77999(14) 0.61377(7) 0.0252(3) Uani 1 1 d . . . . .
H12A H 0.482481 0.842411 0.594953 0.030 Uiso 1 1 calc R U . . .
C8 C 0.72987(17) 0.17484(15) 0.79834(7) 0.0316(4) Uani 1 1 d . . . . .
C22A C 0.13884(19) 0.87251(15) 0.47771(9) 0.0386(4) Uani 1 1 d . . . . .
H22A H 0.110339 0.953906 0.490679 0.046 Uiso 1 1 calc R U . . .
C31 C 0.19079(19) 0.10314(17) 0.40324(8) 0.0370(4) Uani 1 1 d . . . . .
H31 H 0.223401 0.027719 0.382660 0.044 Uiso 1 1 calc R U . . .
C23A C 0.07722(19) 0.84485(15) 0.43552(9) 0.0388(4) Uani 1 1 d . . . . .
H23A H 0.006611 0.907292 0.420294 0.047 Uiso 1 1 calc R U . . .
C20A C 0.29682(16) 0.82456(14) 0.54750(7) 0.0274(3) Uani 1 1 d . . . . .
C12 C 0.66201(17) 0.22415(15) 0.71388(7) 0.0289(4) Uani 1 1 d . . . . .
H12 H 0.713848 0.272215 0.692470 0.035 Uiso 1 1 calc R U . . .
C4A C 0.6901(2) 0.67541(18) 0.94826(8) 0.0412(4) Uani 1 1 d . . . . .
C13A C 0.35939(15) 0.82566(13) 0.67623(7) 0.0245(3) Uani 1 1 d . . . . .
H13A H 0.330359 0.915086 0.680550 0.029 Uiso 1 1 calc R U . . .
C3A C 0.6247(2) 0.5945(2) 0.98378(9) 0.0497(5) Uani 1 1 d . . . . .
H3AA H 0.528263 0.628437 0.983165 0.075 Uiso 1 1 calc R U . . .
H3AB H 0.639500 0.589254 1.025678 0.075 Uiso 1 1 calc R U . . .
H3AC H 0.664201 0.513641 0.965379 0.075 Uiso 1 1 calc R U . . .
C10 C 0.68655(18) 0.18005(16) 0.91215(8) 0.0353(4) Uani 1 1 d . . . . .
H10C H 0.596762 0.245116 0.914936 0.042 Uiso 1 1 calc R U . . .
H10D H 0.685943 0.129072 0.948425 0.042 Uiso 1 1 calc R U . . .
C28A C -0.06396(18) 0.78649(17) 0.35155(8) 0.0384(4) Uani 1 1 d . . . . .
H28A H -0.099597 0.864968 0.369184 0.046 Uiso 1 1 calc R U . . .
C32A C 0.09582(19) 0.58552(16) 0.34333(9) 0.0405(4) Uani 1 1 d . . . . .
H32A H 0.171798 0.523353 0.355002 0.049 Uiso 1 1 calc R U . . .
C30 C 0.07587(19) 0.19476(18) 0.39044(8) 0.0392(4) Uani 1 1 d . . . . .
H30 H 0.028915 0.182348 0.361534 0.047 Uiso 1 1 calc R U . . .
C30A C -0.07596(18) 0.64869(16) 0.28213(8) 0.0358(4) Uani 1 1 d . . . . .
H30A H -0.117181 0.631729 0.252034 0.043 Uiso 1 1 calc R U . . .
C11A C 0.55503(16) 0.68361(14) 0.64352(7) 0.0257(3) Uani 1 1 d . . . . .
H11A H 0.647313 0.678948 0.627590 0.031 Uiso 1 1 calc R U . . .
H11B H 0.549705 0.602812 0.644459 0.031 Uiso 1 1 calc R U . . .
C11 C 0.75657(19) 0.10778(16) 0.73800(8) 0.0368(4) Uani 1 1 d . . . . .
H11C H 0.850523 0.081856 0.716654 0.044 Uiso 1 1 calc R U . . .
H11D H 0.724406 0.040399 0.741173 0.044 Uiso 1 1 calc R U . . .
C28 C 0.09822(17) 0.32178(16) 0.46276(8) 0.0338(4) Uani 1 1 d . . . . .
H28 H 0.065301 0.397578 0.483004 0.041 Uiso 1 1 calc R U . . .
C5 C 0.84213(18) 0.24236(16) 0.95841(8) 0.0334(4) Uani 1 1 d . . . . .
C4 C 0.8504(2) 0.18091(17) 1.06399(8) 0.0402(4) Uani 1 1 d . . . . .
C15 C 0.4323(2) 0.16818(18) 0.80146(9) 0.0419(4) Uani 1 1 d . . . . .
H15 H 0.495934 0.099023 0.779403 0.050 Uiso 1 1 calc R U . . .
C9 C 0.71576(19) 0.10441(16) 0.85617(8) 0.0349(4) Uani 1 1 d . . . . .
H9A H 0.642368 0.075061 0.856766 0.042 Uiso 1 1 calc R U . . .
H9B H 0.799682 0.033118 0.856480 0.042 Uiso 1 1 calc R U . . .
C14 C 0.46414(17) 0.26921(15) 0.80520(7) 0.0310(4) Uani 1 1 d . . . . .
C1 C 1.0019(2) 0.12972(19) 1.05686(9) 0.0518(5) Uani 1 1 d . . . . .
H1A H 1.037274 0.047421 1.040375 0.078 Uiso 1 1 calc R U . . .
H1B H 1.027956 0.128314 1.096371 0.078 Uiso 1 1 calc R U . . .
H1C H 1.038310 0.180332 1.029221 0.078 Uiso 1 1 calc R U . . .
C1A C 0.8406(2) 0.6211(2) 0.94456(10) 0.0559(6) Uani 1 1 d . . . . .
H1AA H 0.875377 0.538140 0.928955 0.084 Uiso 1 1 calc R U . . .
H1AB H 0.862326 0.620681 0.984944 0.084 Uiso 1 1 calc R U . . .
H1AC H 0.881567 0.669210 0.917395 0.084 Uiso 1 1 calc R U . . .
C16 C 0.3089(2) 0.1670(2) 0.82949(10) 0.0523(5) Uani 1 1 d . . . . .
H16 H 0.289366 0.096851 0.826615 0.063 Uiso 1 1 calc R U . . .
C7 C 0.83499(19) 0.22911(18) 0.80076(8) 0.0377(4) Uani 1 1 d . . . . .
H7A H 0.923709 0.163002 0.799337 0.045 Uiso 1 1 calc R U . . .
H7B H 0.840230 0.279868 0.764727 0.045 Uiso 1 1 calc R U . . .
C29 C 0.03044(18) 0.30424(18) 0.42019(8) 0.0391(4) Uani 1 1 d . . . . .
H29 H -0.047745 0.367930 0.411427 0.047 Uiso 1 1 calc R U . . .
C6 C 0.8037(2) 0.30421(18) 0.85666(8) 0.0398(4) Uani 1 1 d . . . . .
H6A H 0.877217 0.332556 0.857619 0.048 Uiso 1 1 calc R U . . .
H6B H 0.720258 0.375916 0.856047 0.048 Uiso 1 1 calc R U . . .
C3 C 0.7905(3) 0.0985(2) 1.10178(9) 0.0564(6) Uani 1 1 d . . . . .
H3A H 0.693277 0.130880 1.103395 0.085 Uiso 1 1 calc R U . . .
H3B H 0.810053 0.093914 1.142842 0.085 Uiso 1 1 calc R U . . .
H3C H 0.829585 0.017599 1.083440 0.085 Uiso 1 1 calc R U . . .
C17 C 0.2147(2) 0.2660(2) 0.86133(9) 0.0569(6) Uani 1 1 d . . . . .
H17 H 0.131058 0.264173 0.881204 0.068 Uiso 1 1 calc R U . . .
C19 C 0.36632(19) 0.36927(18) 0.83611(8) 0.0414(4) Uani 1 1 d . . . . .
H19 H 0.384085 0.440526 0.838208 0.050 Uiso 1 1 calc R U . . .
C2 C 0.7879(2) 0.30823(18) 1.08971(9) 0.0503(5) Uani 1 1 d . . . . .
H2A H 0.826261 0.360168 1.064159 0.075 Uiso 1 1 calc R U . . .
H2B H 0.806183 0.307685 1.130785 0.075 Uiso 1 1 calc R U . . .
H2C H 0.690886 0.339161 1.090837 0.075 Uiso 1 1 calc R U . . .
C18 C 0.2431(2) 0.3678(2) 0.86403(9) 0.0543(6) Uani 1 1 d . . . . .
H18 H 0.178008 0.437510 0.885149 0.065 Uiso 1 1 calc R U . . .
C2A C 0.6261(3) 0.8027(2) 0.97382(10) 0.0562(6) Uani 1 1 d . . . . .
H2AA H 0.672833 0.852303 0.951955 0.084 Uiso 1 1 calc R U . . .
H2AB H 0.632291 0.801119 1.016776 0.084 Uiso 1 1 calc R U . . .
H2AC H 0.531678 0.837051 0.969265 0.084 Uiso 1 1 calc R U . . .

loop_
_atom_site_aniso_label
_atom_site_aniso_U_11
_atom_site_aniso_U_22
_atom_site_aniso_U_33
_atom_site_aniso_U_23
_atom_site_aniso_U_13
_atom_site_aniso_U_12
O3A 0.0285(6) 0.0264(6) 0.0249(6) 0.0003(4) -0.0080(5) -0.0081(5)
O1A 0.0463(7) 0.0516(8) 0.0240(6) 0.0026(5) -0.0064(5) -0.0292(6)
O3 0.0347(6) 0.0264(6) 0.0241(6) 0.0006(4) -0.0094(5) -0.0102(5)
O4A 0.0459(7) 0.0249(6) 0.0460(8) 0.0035(5) -0.0226(6) -0.0114(5)
O1 0.0533(8) 0.0451(7) 0.0209(6) 0.0063(5) -0.0122(5) -0.0251(6)
O2A 0.0479(8) 0.0528(8) 0.0359(7) -0.0042(6) -0.0042(6) -0.0327(7)
O4 0.0440(7) 0.0255(6) 0.0393(7) -0.0030(5) -0.0128(6) -0.0120(5)
O2 0.0536(8) 0.0590(8) 0.0330(7) 0.0071(6) -0.0159(6) -0.0341(7)
N1A 0.0429(9) 0.0389(8) 0.0295(8) 0.0096(6) -0.0148(6) -0.0249(7)
C25 0.0340(9) 0.0223(8) 0.0340(9) -0.0002(6) -0.0080(7) -0.0106(7)
N1 0.0490(9) 0.0501(9) 0.0238(7) 0.0083(6) -0.0111(7) -0.0311(8)
C5A 0.0284(9) 0.0362(9) 0.0308(9) -0.0006(7) -0.0050(7) -0.0136(7)
C7A 0.0326(9) 0.0278(8) 0.0283(8) 0.0031(6) -0.0068(7) -0.0155(7)
C27A 0.0269(8) 0.0321(8) 0.0219(8) 0.0031(6) -0.0008(6) -0.0147(7)
C15A 0.0250(8) 0.0278(8) 0.0343(9) -0.0031(7) -0.0028(7) -0.0089(7)
C21A 0.0270(8) 0.0298(8) 0.0239(8) 0.0043(6) -0.0049(6) -0.0127(7)
C23 0.0401(10) 0.0241(8) 0.0349(9) 0.0045(7) -0.0132(8) -0.0081(7)
C20 0.0289(8) 0.0258(8) 0.0232(8) -0.0007(6) -0.0021(6) -0.0080(7)
C24 0.0254(8) 0.0273(8) 0.0227(8) 0.0005(6) -0.0015(6) -0.0103(6)
C21 0.0261(8) 0.0247(8) 0.0242(8) -0.0014(6) -0.0026(6) -0.0083(6)
C17A 0.0279(9) 0.0478(11) 0.0317(9) 0.0057(8) -0.0080(7) -0.0180(8)
C24A 0.0269(8) 0.0302(8) 0.0206(8) 0.0038(6) -0.0017(6) -0.0124(7)
C27 0.0293(8) 0.0314(8) 0.0222(8) 0.0038(6) -0.0013(6) -0.0148(7)
C22 0.0424(10) 0.0224(8) 0.0356(9) 0.0002(7) -0.0121(8) -0.0101(7)
C6A 0.0360(9) 0.0377(9) 0.0323(9) 0.0090(7) -0.0113(7) -0.0211(8)
C13 0.0375(9) 0.0279(8) 0.0227(8) 0.0002(6) -0.0054(7) -0.0158(7)
C26A 0.0303(9) 0.0304(9) 0.0270(8) -0.0002(7) -0.0063(7) -0.0050(7)
C14A 0.0239(8) 0.0253(8) 0.0252(8) -0.0002(6) -0.0063(6) -0.0070(6)
C9A 0.0333(9) 0.0293(8) 0.0249(8) 0.0021(6) -0.0064(7) -0.0167(7)
C10A 0.0401(10) 0.0312(9) 0.0297(9) 0.0065(7) -0.0127(7) -0.0190(8)
C19A 0.0285(8) 0.0282(8) 0.0271(8) -0.0028(6) -0.0079(7) -0.0056(7)
C8A 0.0255(8) 0.0229(8) 0.0232(8) 0.0012(6) -0.0047(6) -0.0100(6)
C26 0.0314(9) 0.0230(8) 0.0316(9) 0.0025(6) -0.0096(7) -0.0072(7)
C31A 0.0528(12) 0.0317(10) 0.0612(13) -0.0031(9) -0.0254(10) -0.0179(9)
C16A 0.0318(9) 0.0319(9) 0.0423(10) 0.0019(7) -0.0091(8) -0.0159(7)
C18A 0.0243(8) 0.0472(10) 0.0247(8) -0.0036(7) -0.0030(7) -0.0069(7)
C25A 0.0345(9) 0.0276(8) 0.0292(9) -0.0040(7) -0.0066(7) -0.0048(7)
C32 0.0334(9) 0.0343(9) 0.0258(8) 0.0002(7) -0.0038(7) -0.0131(7)
C29A 0.0369(10) 0.0424(10) 0.0388(10) 0.0024(8) -0.0157(8) -0.0092(8)
C12A 0.0265(8) 0.0269(8) 0.0237(8) 0.0011(6) -0.0057(6) -0.0113(6)
C8 0.0368(9) 0.0344(9) 0.0249(8) 0.0021(7) -0.0069(7) -0.0144(7)
C22A 0.0452(11) 0.0252(9) 0.0484(11) 0.0026(8) -0.0228(9) -0.0103(8)
C31 0.0466(11) 0.0437(10) 0.0251(9) -0.0022(7) -0.0040(8) -0.0227(9)
C23A 0.0428(10) 0.0284(9) 0.0482(11) 0.0046(8) -0.0250(9) -0.0093(8)
C20A 0.0293(8) 0.0272(8) 0.0270(8) 0.0058(6) -0.0072(7) -0.0119(7)
C12 0.0341(9) 0.0332(9) 0.0232(8) 0.0009(6) -0.0083(7) -0.0154(7)
C4A 0.0510(12) 0.0538(12) 0.0239(9) -0.0021(8) -0.0071(8) -0.0248(10)
C13A 0.0262(8) 0.0203(7) 0.0266(8) -0.0004(6) -0.0050(6) -0.0081(6)
C3A 0.0644(14) 0.0595(13) 0.0284(10) 0.0038(9) -0.0043(9) -0.0289(11)
C10 0.0416(10) 0.0424(10) 0.0270(9) 0.0053(7) -0.0065(7) -0.0219(8)
C28A 0.0390(10) 0.0375(10) 0.0349(10) -0.0043(8) -0.0121(8) -0.0070(8)
C32A 0.0425(10) 0.0289(9) 0.0549(12) 0.0025(8) -0.0231(9) -0.0125(8)
C30 0.0423(11) 0.0578(12) 0.0256(9) 0.0051(8) -0.0094(8) -0.0268(9)
C30A 0.0408(10) 0.0429(10) 0.0348(10) 0.0056(8) -0.0134(8) -0.0255(8)
C11A 0.0251(8) 0.0268(8) 0.0244(8) 0.0011(6) -0.0048(6) -0.0087(6)
C11 0.0384(10) 0.0363(10) 0.0317(9) -0.0017(7) -0.0105(8) -0.0073(8)
C28 0.0331(9) 0.0354(9) 0.0308(9) 0.0016(7) -0.0054(7) -0.0108(7)
C5 0.0398(10) 0.0387(9) 0.0244(8) 0.0026(7) -0.0072(7) -0.0173(8)
C4 0.0605(12) 0.0411(10) 0.0213(9) 0.0011(7) -0.0157(8) -0.0177(9)
C15 0.0461(11) 0.0446(11) 0.0406(11) 0.0015(8) -0.0025(9) -0.0258(9)
C9 0.0426(10) 0.0340(9) 0.0315(9) 0.0047(7) -0.0108(8) -0.0167(8)
C14 0.0383(9) 0.0364(9) 0.0208(8) 0.0014(7) -0.0059(7) -0.0166(8)
C1 0.0616(14) 0.0515(12) 0.0403(11) -0.0021(9) -0.0245(10) -0.0116(10)
C1A 0.0551(13) 0.0715(15) 0.0479(13) 0.0029(11) -0.0189(11) -0.0271(12)
C16 0.0559(13) 0.0711(15) 0.0460(12) 0.0134(11) -0.0119(10) -0.0423(12)
C7 0.0387(10) 0.0546(11) 0.0261(9) 0.0091(8) -0.0078(7) -0.0247(9)
C29 0.0330(10) 0.0504(11) 0.0330(10) 0.0073(8) -0.0095(8) -0.0141(8)
C6 0.0513(11) 0.0510(11) 0.0299(9) 0.0094(8) -0.0128(8) -0.0320(10)
C3 0.0982(18) 0.0558(13) 0.0246(10) 0.0087(9) -0.0175(11) -0.0374(13)
C17 0.0389(12) 0.1036(19) 0.0339(11) 0.0097(12) -0.0061(9) -0.0347(13)
C19 0.0412(11) 0.0483(11) 0.0328(10) -0.0056(8) -0.0065(8) -0.0138(9)
C2 0.0701(15) 0.0438(11) 0.0332(10) -0.0032(8) -0.0131(10) -0.0146(10)
C18 0.0381(11) 0.0793(16) 0.0368(11) -0.0120(10) -0.0008(9) -0.0134(11)
C2A 0.0758(16) 0.0594(14) 0.0365(11) -0.0097(10) 0.0012(11) -0.0325(12)

loop_
_atom_type_symbol
_atom_type_description
_atom_type_scat_dispersion_real
_atom_type_scat_dispersion_imag
_atom_type_scat_source
C C 0.0033 0.0016 'International Tables Vol C Tables 4.2.6.8 and 6.1.1.4'
H H 0.0000 0.0000 'International Tables Vol C Tables 4.2.6.8 and 6.1.1.4'
N N 0.0061 0.0033 'International Tables Vol C Tables 4.2.6.8 and 6.1.1.4'
O O 0.0106 0.0060 'International Tables Vol C Tables 4.2.6.8 and 6.1.1.4'

loop_
_geom_angle_atom_site_label_1
_geom_angle_atom_site_label_2
_geom_angle_atom_site_label_3
_geom_angle
_geom_angle_site_symmetry_1
_geom_angle_site_symmetry_3
_geom_angle_publ_flag
C20A O3A C12A 112.80(12) . . ?
C5A O1A C4A 120.58(14) . . ?
C20 O3 C12 114.39(12) . . ?
C5 O1 C4 120.13(14) . . ?
C5A N1A C6A 119.44(14) . . ?
C5A N1A C10A 125.24(14) . . ?
C6A N1A C10A 114.35(13) . . ?
C24 C25 H25 119.4 . . ?
C26 C25 H25 119.4 . . ?
C26 C25 C24 121.24(15) . . ?
C5 N1 C10 125.24(14) . . ?
C5 N1 C6 118.91(15) . . ?
C6 N1 C10 114.35(14) . . ?
O1A C5A N1A 110.88(14) . . ?
O2A C5A O1A 125.34(16) . . ?
O2A C5A N1A 123.78(16) . . ?
H7AA C7A H7AB 108.0 . . ?
C6A C7A H7AA 109.3 . . ?
C6A C7A H7AB 109.3 . . ?
C6A C7A C8A 111.55(13) . . ?
C8A C7A H7AA 109.3 . . ?
C8A C7A H7AB 109.3 . . ?
C28A C27A C24A 121.33(15) . . ?
C32A C27A C24A 121.87(15) . . ?
C32A C27A C28A 116.80(16) . . ?
C14A C15A H15A 119.5 . . ?
C16A C15A H15A 119.5 . . ?
C16A C15A C14A 121.01(15) . . ?
C26A C21A C22A 118.60(15) . . ?
C26A C21A C20A 125.14(15) . . ?
C22A C21A C20A 116.26(15) . . ?
C24 C23 H23 119.3 . . ?
C22 C23 H23 119.3 . . ?
C22 C23 C24 121.43(15) . . ?
O3 C20 C21 112.77(13) . . ?
O4 C20 O3 122.69(15) . . ?
O4 C20 C21 124.53(14) . . ?
C25 C24 C27 121.44(14) . . ?
C23 C24 C25 117.44(15) . . ?
C23 C24 C27 121.13(14) . . ?
C22 C21 C20 118.66(14) . . ?
C26 C21 C20 122.73(14) . . ?
C26 C21 C22 118.60(15) . . ?
C16A C17A H17A 120.3 . . ?
C18A C17A H17A 120.3 . . ?
C18A C17A C16A 119.35(16) . . ?
C25A C24A C27A 122.52(15) . . ?
C23A C24A C27A 120.30(15) . . ?
C23A C24A C25A 117.18(15) . . ?
C32 C27 C24 120.93(15) . . ?
C32 C27 C28 117.36(15) . . ?
C28 C27 C24 121.71(15) . . ?
C23 C22 C21 120.60(15) . . ?
C23 C22 H22 119.7 . . ?
C21 C22 H22 119.7 . . ?
N1A C6A C7A 110.09(14) . . ?
N1A C6A H6AA 109.6 . . ?
N1A C6A H6AB 109.6 . . ?
C7A C6A H6AA 109.6 . . ?
C7A C6A H6AB 109.6 . . ?
H6AA C6A H6AB 108.2 . . ?
C8 C13 H13 110.6 . . ?
C12 C13 H13 110.6 . . ?
C12 C13 C8 85.88(12) . . ?
C14 C13 H13 110.6 . . ?
C14 C13 C8 118.89(14) . . ?
C14 C13 C12 118.02(13) . . ?
C21A C26A H26A 120.1 . . ?
C21A C26A C25A 119.85(15) . . ?
C25A C26A H26A 120.1 . . ?
C15A C14A C13A 122.19(14) . . ?
C19A C14A C15A 117.82(15) . . ?
C19A C14A C13A 119.72(14) . . ?
H9AA C9A H9AB 107.9 . . ?
C10A C9A H9AA 109.3 . . ?
C10A C9A H9AB 109.3 . . ?
C10A C9A C8A 111.68(13) . . ?
C8A C9A H9AA 109.3 . . ?
C8A C9A H9AB 109.3 . . ?
N1A C10A C9A 111.21(14) . . ?
N1A C10A H10A 109.4 . . ?
N1A C10A H10B 109.4 . . ?
C9A C10A H10A 109.4 . . ?
C9A C10A H10B 109.4 . . ?
H10A C10A H10B 108.0 . . ?
C14A C19A H19A 119.5 . . ?
C18A C19A C14A 120.92(16) . . ?
C18A C19A H19A 119.5 . . ?
C7A C8A C13A 110.92(12) . . ?
C7A C8A C11A 112.69(13) . . ?
C9A C8A C7A 108.96(13) . . ?
C9A C8A C13A 117.56(13) . . ?
C9A C8A C11A 116.76(13) . . ?
C11A C8A C13A 88.80(11) . . ?
C25 C26 C21 120.70(15) . . ?
C25 C26 H26 119.6 . . ?
C21 C26 H26 119.6 . . ?
C32A C31A H31A 119.6 . . ?
C30A C31A H31A 119.6 . . ?
C30A C31A C32A 120.80(17) . . ?
C15A C16A H16A 119.8 . . ?
C17A C16A C15A 120.37(16) . . ?
C17A C16A H16A 119.8 . . ?
C17A C18A C19A 120.45(16) . . ?
C17A C18A H18A 119.8 . . ?
C19A C18A H18A 119.8 . . ?
C24A C25A H25A 119.0 . . ?
C26A C25A C24A 122.02(15) . . ?
C26A C25A H25A 119.0 . . ?
C27 C32 H32 119.4 . . ?
C31 C32 C27 121.23(16) . . ?
C31 C32 H32 119.4 . . ?
C28A C29A H29A 119.8 . . ?
C30A C29A H29A 119.8 . . ?
C30A C29A C28A 120.37(17) . . ?
O3A C12A H12A 109.9 . . ?
O3A C12A C13A 119.04(13) . . ?
O3A C12A C11A 115.53(12) . . ?
C13A C12A H12A 109.9 . . ?
C11A C12A H12A 109.9 . . ?
C11A C12A C13A 91.25(12) . . ?
C11 C8 C13 88.57(12) . . ?
C9 C8 C13 119.07(14) . . ?
C9 C8 C11 116.98(15) . . ?
C9 C8 C7 108.49(14) . . ?
C7 C8 C13 110.80(14) . . ?
C7 C8 C11 111.81(15) . . ?
C21A C22A H22A 119.3 . . ?
C23A C22A C21A 121.36(16) . . ?
C23A C22A H22A 119.3 . . ?
C32 C31 H31 119.8 . . ?
C30 C31 C32 120.43(17) . . ?
C30 C31 H31 119.8 . . ?
C24A C23A H23A 119.5 . . ?
C22A C23A C24A 120.95(16) . . ?
C22A C23A H23A 119.5 . . ?
O3A C20A C21A 114.72(14) . . ?
O4A C20A O3A 122.22(15) . . ?
O4A C20A C21A 123.06(15) . . ?
O3 C12 C13 119.66(14) . . ?
O3 C12 H12 110.1 . . ?
O3 C12 C11 114.21(13) . . ?
C13 C12 H12 110.1 . . ?
C11 C12 C13 91.23(13) . . ?
C11 C12 H12 110.1 . . ?
O1A C4A C3A 101.27(15) . . ?
O1A C4A C1A 109.11(15) . . ?
O1A C4A C2A 110.80(16) . . ?
C1A C4A C3A 110.86(18) . . ?
C1A C4A C2A 113.52(18) . . ?
C2A C4A C3A 110.60(17) . . ?
C14A C13A C8A 115.12(13) . . ?
C14A C13A C12A 118.96(13) . . ?
C14A C13A H13A 111.4 . . ?
C8A C13A H13A 111.4 . . ?
C12A C13A C8A 86.43(11) . . ?
C12A C13A H13A 111.4 . . ?
C4A C3A H3AA 109.5 . . ?
C4A C3A H3AB 109.5 . . ?
C4A C3A H3AC 109.5 . . ?
H3AA C3A H3AB 109.5 . . ?
H3AA C3A H3AC 109.5 . . ?
H3AB C3A H3AC 109.5 . . ?
N1 C10 H10C 109.5 . . ?
N1 C10 H10D 109.5 . . ?
N1 C10 C9 110.89(15) . . ?
H10C C10 H10D 108.0 . . ?
C9 C10 H10C 109.5 . . ?
C9 C10 H10D 109.5 . . ?
C27A C28A H28A 119.2 . . ?
C29A C28A C27A 121.61(17) . . ?
C29A C28A H28A 119.2 . . ?
C27A C32A H32A 119.3 . . ?
C31A C32A C27A 121.38(17) . . ?
C31A C32A H32A 119.3 . . ?
C31 C30 H30 120.4 . . ?
C29 C30 C31 119.17(17) . . ?
C29 C30 H30 120.4 . . ?
C31A C30A C29A 119.03(17) . . ?
C31A C30A H30A 120.5 . . ?
C29A C30A H30A 120.5 . . ?
C8A C11A H11A 114.0 . . ?
C8A C11A H11B 114.0 . . ?
C12A C11A C8A 88.05(12) . . ?
C12A C11A H11A 114.0 . . ?
C12A C11A H11B 114.0 . . ?
H11A C11A H11B 111.2 . . ?
C8 C11 H11C 113.9 . . ?
C8 C11 H11D 113.9 . . ?
C12 C11 C8 88.22(13) . . ?
C12 C11 H11C 113.9 . . ?
C12 C11 H11D 113.9 . . ?
H11C C11 H11D 111.1 . . ?
C27 C28 H28 119.3 . . ?
C29 C28 C27 121.46(17) . . ?
C29 C28 H28 119.3 . . ?
O1 C5 N1 110.64(15) . . ?
O2 C5 O1 125.37(16) . . ?
O2 C5 N1 123.99(16) . . ?
O1 C4 C1 111.12(15) . . ?
O1 C4 C3 101.28(15) . . ?
O1 C4 C2 109.23(15) . . ?
C1 C4 C3 111.18(18) . . ?
C1 C4 C2 112.64(17) . . ?
C2 C4 C3 110.82(18) . . ?
C14 C15 H15 119.5 . . ?
C16 C15 H15 119.5 . . ?
C16 C15 C14 120.98(19) . . ?
C8 C9 H9A 109.2 . . ?
C8 C9 H9B 109.2 . . ?
C10 C9 C8 112.18(15) . . ?
C10 C9 H9A 109.2 . . ?
C10 C9 H9B 109.2 . . ?
H9A C9 H9B 107.9 . . ?
C15 C14 C13 123.46(16) . . ?
C19 C14 C13 119.19(16) . . ?
C19 C14 C15 117.34(17) . . ?
C4 C1 H1A 109.5 . . ?
C4 C1 H1B 109.5 . . ?
C4 C1 H1C 109.5 . . ?
H1A C1 H1B 109.5 . . ?
H1A C1 H1C 109.5 . . ?
H1B C1 H1C 109.5 . . ?
C4A C1A H1AA 109.5 . . ?
C4A C1A H1AB 109.5 . . ?
C4A C1A H1AC 109.5 . . ?
H1AA C1A H1AB 109.5 . . ?
H1AA C1A H1AC 109.5 . . ?
H1AB C1A H1AC 109.5 . . ?
C15 C16 H16 119.6 . . ?
C17 C16 C15 120.7(2) . . ?
C17 C16 H16 119.6 . . ?
C8 C7 H7A 109.1 . . ?
C8 C7 H7B 109.1 . . ?
H7A C7 H7B 107.8 . . ?
C6 C7 C8 112.54(15) . . ?
C6 C7 H7A 109.1 . . ?
C6 C7 H7B 109.1 . . ?
C30 C29 C28 120.34(17) . . ?
C30 C29 H29 119.8 . . ?
C28 C29 H29 119.8 . . ?
N1 C6 C7 110.21(15) . . ?
N1 C6 H6A 109.6 . . ?
N1 C6 H6B 109.6 . . ?
C7 C6 H6A 109.6 . . ?
C7 C6 H6B 109.6 . . ?
H6A C6 H6B 108.1 . . ?
C4 C3 H3A 109.5 . . ?
C4 C3 H3B 109.5 . . ?
C4 C3 H3C 109.5 . . ?
H3A C3 H3B 109.5 . . ?
H3A C3 H3C 109.5 . . ?
H3B C3 H3C 109.5 . . ?
C16 C17 H17 120.5 . . ?
C16 C17 C18 119.0(2) . . ?
C18 C17 H17 120.5 . . ?
C14 C19 H19 119.2 . . ?
C14 C19 C18 121.5(2) . . ?
C18 C19 H19 119.2 . . ?
C4 C2 H2A 109.5 . . ?
C4 C2 H2B 109.5 . . ?
C4 C2 H2C 109.5 . . ?
H2A C2 H2B 109.5 . . ?
H2A C2 H2C 109.5 . . ?
H2B C2 H2C 109.5 . . ?
C17 C18 C19 120.4(2) . . ?
C17 C18 H18 119.8 . . ?
C19 C18 H18 119.8 . . ?
C4A C2A H2AA 109.5 . . ?
C4A C2A H2AB 109.5 . . ?
C4A C2A H2AC 109.5 . . ?
H2AA C2A H2AB 109.5 . . ?
H2AA C2A H2AC 109.5 . . ?
H2AB C2A H2AC 109.5 . . ?

loop_
_geom_bond_atom_site_label_1
_geom_bond_atom_site_label_2
_geom_bond_distance
_geom_bond_site_symmetry_2
_geom_bond_publ_flag
O3A C12A 1.4406(18) . ?
O3A C20A 1.3456(19) . ?
O1A C5A 1.347(2) . ?
O1A C4A 1.480(2) . ?
O3 C20 1.3489(19) . ?
O3 C12 1.4375(19) . ?
O4A C20A 1.211(2) . ?
O1 C5 1.351(2) . ?
O1 C4 1.477(2) . ?
O2A C5A 1.214(2) . ?
O4 C20 1.2051(19) . ?
O2 C5 1.210(2) . ?
N1A C5A 1.352(2) . ?
N1A C6A 1.459(2) . ?
N1A C10A 1.462(2) . ?
C25 H25 0.9500 . ?
C25 C24 1.398(2) . ?
C25 C26 1.382(2) . ?
N1 C10 1.464(2) . ?
N1 C5 1.352(2) . ?
N1 C6 1.463(2) . ?
C7A H7AA 0.9900 . ?
C7A H7AB 0.9900 . ?
C7A C6A 1.524(2) . ?
C7A C8A 1.532(2) . ?
C27A C24A 1.488(2) . ?
C27A C28A 1.398(2) . ?
C27A C32A 1.388(2) . ?
C15A H15A 0.9500 . ?
C15A C14A 1.394(2) . ?
C15A C16A 1.385(2) . ?
C21A C26A 1.383(2) . ?
C21A C22A 1.385(2) . ?
C21A C20A 1.482(2) . ?
C23 H23 0.9500 . ?
C23 C24 1.389(2) . ?
C23 C22 1.382(2) . ?
C20 C21 1.482(2) . ?
C24 C27 1.488(2) . ?
C21 C22 1.389(2) . ?
C21 C26 1.384(2) . ?
C17A H17A 0.9500 . ?
C17A C16A 1.382(3) . ?
C17A C18A 1.377(3) . ?
C24A C25A 1.399(2) . ?
C24A C23A 1.384(2) . ?
C27 C32 1.392(2) . ?
C27 C28 1.397(2) . ?
C22 H22 0.9500 . ?
C6A H6AA 0.9900 . ?
C6A H6AB 0.9900 . ?
C13 H13 1.0000 . ?
C13 C8 1.595(2) . ?
C13 C12 1.540(2) . ?
C13 C14 1.506(2) . ?
C26A H26A 0.9500 . ?
C26A C25A 1.384(2) . ?
C14A C19A 1.392(2) . ?
C14A C13A 1.503(2) . ?
C9A H9AA 0.9900 . ?
C9A H9AB 0.9900 . ?
C9A C10A 1.523(2) . ?
C9A C8A 1.526(2) . ?
C10A H10A 0.9900 . ?
C10A H10B 0.9900 . ?
C19A H19A 0.9500 . ?
C19A C18A 1.389(2) . ?
C8A C13A 1.582(2) . ?
C8A C11A 1.560(2) . ?
C26 H26 0.9500 . ?
C31A H31A 0.9500 . ?
C31A C32A 1.387(3) . ?
C31A C30A 1.373(3) . ?
C16A H16A 0.9500 . ?
C18A H18A 0.9500 . ?
C25A H25A 0.9500 . ?
C32 H32 0.9500 . ?
C32 C31 1.387(2) . ?
C29A H29A 0.9500 . ?
C29A C28A 1.385(3) . ?
C29A C30A 1.374(3) . ?
C12A H12A 1.0000 . ?
C12A C13A 1.550(2) . ?
C12A C11A 1.525(2) . ?
C8 C11 1.543(2) . ?
C8 C9 1.524(2) . ?
C8 C7 1.532(2) . ?
C22A H22A 0.9500 . ?
C22A C23A 1.382(2) . ?
C31 H31 0.9500 . ?
C31 C30 1.385(3) . ?
C23A H23A 0.9500 . ?
C12 H12 1.0000 . ?
C12 C11 1.526(2) . ?
C4A C3A 1.521(3) . ?
C4A C1A 1.514(3) . ?
C4A C2A 1.514(3) . ?
C13A H13A 1.0000 . ?
C3A H3AA 0.9800 . ?
C3A H3AB 0.9800 . ?
C3A H3AC 0.9800 . ?
C10 H10C 0.9900 . ?
C10 H10D 0.9900 . ?
C10 C9 1.509(2) . ?
C28A H28A 0.9500 . ?
C32A H32A 0.9500 . ?
C30 H30 0.9500 . ?
C30 C29 1.379(3) . ?
C30A H30A 0.9500 . ?
C11A H11A 0.9900 . ?
C11A H11B 0.9900 . ?
C11 H11C 0.9900 . ?
C11 H11D 0.9900 . ?
C28 H28 0.9500 . ?
C28 C29 1.385(3) . ?
C4 C1 1.515(3) . ?
C4 C3 1.521(3) . ?
C4 C2 1.515(3) . ?
C15 H15 0.9500 . ?
C15 C14 1.392(3) . ?
C15 C16 1.388(3) . ?
C9 H9A 0.9900 . ?
C9 H9B 0.9900 . ?
C14 C19 1.385(3) . ?
C1 H1A 0.9800 . ?
C1 H1B 0.9800 . ?
C1 H1C 0.9800 . ?
C1A H1AA 0.9800 . ?
C1A H1AB 0.9800 . ?
C1A H1AC 0.9800 . ?
C16 H16 0.9500 . ?
C16 C17 1.373(3) . ?
C7 H7A 0.9900 . ?
C7 H7B 0.9900 . ?
C7 C6 1.501(3) . ?
C29 H29 0.9500 . ?
C6 H6A 0.9900 . ?
C6 H6B 0.9900 . ?
C3 H3A 0.9800 . ?
C3 H3B 0.9800 . ?
C3 H3C 0.9800 . ?
C17 H17 0.9500 . ?
C17 C18 1.376(3) . ?
C19 H19 0.9500 . ?
C19 C18 1.386(3) . ?
C2 H2A 0.9800 . ?
C2 H2B 0.9800 . ?
C2 H2C 0.9800 . ?
C18 H18 0.9500 . ?
C2A H2AA 0.9800 . ?
C2A H2AB 0.9800 . ?
C2A H2AC 0.9800 . ?

loop_
_geom_hbond_atom_site_label_D
_geom_hbond_atom_site_label_H
_geom_hbond_atom_site_label_A
_geom_hbond_distance_DH
_geom_hbond_distance_HA
_geom_hbond_distance_DA
_geom_hbond_angle_DHA
_geom_hbond_site_symmetry_A
_geom_hbond_publ_flag
C11A H11B O4 0.99 2.62 3.598(2) 169.1 . yes
C1 H1C O2 0.98 2.34 2.955(3) 119.7 . yes
C1A H1AC O2A 0.98 2.50 3.085(3) 117.9 . yes
C2 H2A O2 0.98 2.45 3.023(3) 116.6 . yes
C2A H2AA O2A 0.98 2.39 2.934(3) 114.7 . yes

loop_
_geom_torsion_atom_site_label_1
_geom_torsion_atom_site_label_2
_geom_torsion_atom_site_label_3
_geom_torsion_atom_site_label_4
_geom_torsion
_geom_torsion_site_symmetry_1
_geom_torsion_site_symmetry_2
_geom_torsion_site_symmetry_3
_geom_torsion_site_symmetry_4
_geom_torsion_publ_flag
O3A C12A C13A C14A 21.1(2) . . . . ?
O3A C12A C13A C8A 137.98(13) . . . . ?
O3A C12A C11A C8A -141.12(13) . . . . ?
O3 C20 C21 C22 -178.30(14) . . . . ?
O3 C20 C21 C26 0.6(2) . . . . ?
O3 C12 C11 C8 -142.59(14) . . . . ?
O4 C20 C21 C22 0.7(3) . . . . ?
O4 C20 C21 C26 179.58(16) . . . . ?
C25 C24 C27 C32 -24.5(2) . . . . ?
C25 C24 C27 C28 155.90(16) . . . . ?
N1 C10 C9 C8 -54.3(2) . . . . ?
C5A O1A C4A C3A 178.49(16) . . . . ?
C5A O1A C4A C1A -64.5(2) . . . . ?
C5A O1A C4A C2A 61.1(2) . . . . ?
C5A N1A C6A C7A -113.10(17) . . . . ?
C5A N1A C10A C9A 113.30(18) . . . . ?
C7A C8A C13A C14A -142.88(14) . . . . ?
C7A C8A C13A C12A 96.68(13) . . . . ?
C7A C8A C11A C12A -94.75(14) . . . . ?
C27A C24A C25A C26A -179.55(15) . . . . ?
C27A C24A C23A C22A 179.75(17) . . . . ?
C15A C14A C19A C18A 2.5(2) . . . . ?
C15A C14A C13A C8A -62.9(2) . . . . ?
C15A C14A C13A C12A 37.5(2) . . . . ?
C21A C26A C25A C24A 0.2(3) . . . . ?
C21A C22A C23A C24A -0.6(3) . . . . ?
C23 C24 C27 C32 155.50(16) . . . . ?
C23 C24 C27 C28 -24.1(2) . . . . ?
C20 O3 C12 C13 77.32(18) . . . . ?
C20 O3 C12 C11 -176.23(14) . . . . ?
C20 C21 C22 C23 178.48(16) . . . . ?
C20 C21 C26 C25 -178.49(15) . . . . ?
C24 C25 C26 C21 -0.1(3) . . . . ?
C24 C23 C22 C21 0.2(3) . . . . ?
C24 C27 C32 C31 -179.51(15) . . . . ?
C24 C27 C28 C29 179.53(16) . . . . ?
C24A C27A C28A C29A 178.30(17) . . . . ?
C24A C27A C32A C31A -178.41(18) . . . . ?
C27 C32 C31 C30 -0.4(3) . . . . ?
C27 C28 C29 C30 0.4(3) . . . . ?
C22 C23 C24 C25 0.1(3) . . . . ?
C22 C23 C24 C27 -179.89(16) . . . . ?
C22 C21 C26 C25 0.4(3) . . . . ?
C6A N1A C5A O1A 171.59(15) . . . . ?
C6A N1A C5A O2A -9.1(3) . . . . ?
C6A N1A C10A C9A -55.3(2) . . . . ?
C6A C7A C8A C9A 55.60(17) . . . . ?
C6A C7A C8A C13A -173.48(13) . . . . ?
C6A C7A C8A C11A -75.68(17) . . . . ?
C13 C8 C11 C12 18.38(12) . . . . ?
C13 C8 C9 C10 -74.1(2) . . . . ?
C13 C8 C7 C6 77.67(18) . . . . ?
C13 C12 C11 C8 -19.06(13) . . . . ?
C13 C14 C19 C18 -176.77(17) . . . . ?
C26A C21A C22A C23A 2.0(3) . . . . ?
C26A C21A C20A O3A -1.2(2) . . . . ?
C26A C21A C20A O4A 179.02(16) . . . . ?
C14A C15A C16A C17A 0.7(3) . . . . ?
C14A C19A C18A C17A -0.2(2) . . . . ?
C9A C8A C13A C14A -16.59(19) . . . . ?
C9A C8A C13A C12A -137.03(14) . . . . ?
C9A C8A C11A C12A 138.00(14) . . . . ?
C10A N1A C5A O1A 3.5(2) . . . . ?
C10A N1A C5A O2A -177.11(17) . . . . ?
C10A N1A C6A C7A 56.20(19) . . . . ?
C10A C9A C8A C7A -54.14(17) . . . . ?
C10A C9A C8A C13A 178.61(13) . . . . ?
C10A C9A C8A C11A 74.92(17) . . . . ?
C19A C14A C13A C8A 110.89(16) . . . . ?
C19A C14A C13A C12A -148.69(14) . . . . ?
C8A C7A C6A N1A -56.16(19) . . . . ?
C8A C9A C10A N1A 53.81(18) . . . . ?
C26 C25 C24 C23 -0.2(2) . . . . ?
C26 C25 C24 C27 179.83(15) . . . . ?
C26 C21 C22 C23 -0.5(3) . . . . ?
C16A C15A C14A C19A -2.8(2) . . . . ?
C16A C15A C14A C13A 171.14(15) . . . . ?
C16A C17A C18A C19A -2.0(3) . . . . ?
C18A C17A C16A C15A 1.8(3) . . . . ?
C25A C24A C23A C22A -1.0(3) . . . . ?
C32 C27 C28 C29 -0.1(2) . . . . ?
C32 C31 C30 C29 0.7(3) . . . . ?
C12A O3A C20A O4A -1.4(2) . . . . ?
C12A O3A C20A C21A 178.82(13) . . . . ?
C8 C13 C12 O3 137.41(14) . . . . ?
C8 C13 C12 C11 18.45(12) . . . . ?
C8 C13 C14 C15 -56.1(2) . . . . ?
C8 C13 C14 C19 122.80(17) . . . . ?
C8 C7 C6 N1 55.4(2) . . . . ?
C22A C21A C26A C25A -1.8(3) . . . . ?
C22A C21A C20A O3A 179.26(15) . . . . ?
C22A C21A C20A O4A -0.5(2) . . . . ?
C31 C30 C29 C28 -0.7(3) . . . . ?
C23A C24A C25A C26A 1.2(3) . . . . ?
C20A O3A C12A C13A 70.15(17) . . . . ?
C20A O3A C12A C11A 177.19(13) . . . . ?
C20A C21A C26A C25A 178.75(16) . . . . ?
C20A C21A C22A C23A -178.47(17) . . . . ?
C12 O3 C20 O4 -3.9(2) . . . . ?
C12 O3 C20 C21 175.07(13) . . . . ?
C12 C13 C8 C11 -18.25(12) . . . . ?
C12 C13 C8 C9 -138.60(15) . . . . ?
C12 C13 C8 C7 94.58(14) . . . . ?
C12 C13 C14 C15 45.5(2) . . . . ?
C12 C13 C14 C19 -135.62(16) . . . . ?
C4A O1A C5A O2A -8.5(3) . . . . ?
C4A O1A C5A N1A 170.84(15) . . . . ?
C13A C14A C19A C18A -171.53(15) . . . . ?
C13A C8A C11A C12A 17.49(11) . . . . ?
C13A C12A C11A C8A -17.85(11) . . . . ?
C10 N1 C5 O1 9.3(3) . . . . ?
C10 N1 C5 O2 -171.58(18) . . . . ?
C10 N1 C6 C7 -55.5(2) . . . . ?
C28A C27A C24A C25A 174.11(16) . . . . ?
C28A C27A C24A C23A -6.6(2) . . . . ?
C28A C27A C32A C31A 0.8(3) . . . . ?
C28A C29A C30A C31A 0.9(3) . . . . ?
C32A C27A C24A C25A -6.7(2) . . . . ?
C32A C27A C24A C23A 172.57(17) . . . . ?
C32A C27A C28A C29A -0.9(3) . . . . ?
C32A C31A C30A C29A -1.0(3) . . . . ?
C30A C31A C32A C27A 0.1(3) . . . . ?
C30A C29A C28A C27A 0.1(3) . . . . ?
C11A C8A C13A C14A 103.22(14) . . . . ?
C11A C8A C13A C12A -17.22(11) . . . . ?
C11A C12A C13A C14A -99.22(15) . . . . ?
C11A C12A C13A C8A 17.63(11) . . . . ?
C11 C8 C9 C10 -178.59(15) . . . . ?
C11 C8 C7 C6 174.75(15) . . . . ?
C28 C27 C32 C31 0.1(2) . . . . ?
C5 O1 C4 C1 -61.1(2) . . . . ?
C5 O1 C4 C3 -179.23(17) . . . . ?
C5 O1 C4 C2 63.8(2) . . . . ?
C5 N1 C10 C9 -139.02(18) . . . . ?
C5 N1 C6 C7 137.69(17) . . . . ?
C4 O1 C5 O2 3.7(3) . . . . ?
C4 O1 C5 N1 -177.21(15) . . . . ?
C15 C14 C19 C18 2.2(3) . . . . ?
C15 C16 C17 C18 1.4(3) . . . . ?
C9 C8 C11 C12 140.57(16) . . . . ?
C9 C8 C7 C6 -54.8(2) . . . . ?
C14 C13 C8 C11 101.64(16) . . . . ?
C14 C13 C8 C9 -18.7(2) . . . . ?
C14 C13 C8 C7 -145.53(15) . . . . ?
C14 C13 C12 O3 16.7(2) . . . . ?
C14 C13 C12 C11 -102.24(16) . . . . ?
C14 C15 C16 C17 0.4(3) . . . . ?
C14 C19 C18 C17 -0.4(3) . . . . ?
C16 C15 C14 C13 176.71(17) . . . . ?
C16 C15 C14 C19 -2.2(3) . . . . ?
C16 C17 C18 C19 -1.4(3) . . . . ?
C7 C8 C11 C12 -93.50(16) . . . . ?
C7 C8 C9 C10 53.8(2) . . . . ?
C6 N1 C10 C9 55.2(2) . . . . ?
C6 N1 C5 O1 174.53(16) . . . . ?
C6 N1 C5 O2 -6.4(3) . . . . ?
